data_2216299
loop_
_publ_author_name
'Buehler, Stefanie'
'Schollmeyer, Dieter '
'Hauser, Dominik'
'Laufer, Stefan'
'Peifer, Christian'

_publ_section_title
;
 2-(6-Amino-7<i>H</i>-purin-7-yl)-1-phenylethanone
;
_journal_coeditor_code BT2589
_journal_issue 12
_journal_name_full 'Acta Crystallographica Section E'
_journal_page_first o4646
_journal_page_last o4647
_journal_paper_doi 10.1107/S1600536807056450
_journal_volume 63
_journal_year 2007
_chemical_formula_iupac 'C13 H11 N5 O'
_chemical_formula_moiety 'C13 H11 N5 O'
_chemical_formula_sum 'C13 H11 N5 O'
_chemical_formula_weight 253.27
_chemical_name_systematic
;
2-(6-Amino-7<i>H</i>-purin-7-yl)-1-phenylethanone
;
_space_group_IT_number 14
_symmetry_cell_setting monoclinic
_symmetry_space_group_name_Hall '-P 2yn'
_symmetry_space_group_name_H-M 'P 1 21/n 1'
_atom_sites_solution_hydrogens geom
_atom_sites_solution_primary direct
_atom_sites_solution_secondary difmap
_audit_creation_method SHELXL-97
_cell_angle_alpha 90.00
_cell_angle_beta 97.998(19)
_cell_angle_gamma 90.00
_cell_formula_units_Z 4
_cell_length_a 5.2098(9)
_cell_length_b 17.738(3)
_cell_length_c 13.046(3)
_cell_measurement_reflns_used 25
_cell_measurement_temperature 193(2)
_cell_measurement_theta_max 39
_cell_measurement_theta_min 25
_cell_volume 1193.9(4)
_computing_cell_refinement 'CAD-4 Software(Enraf--Nonius, 1989)'
_computing_data_collection 'CAD-4 Software(Enraf--Nonius, 1989)'
_computing_data_reduction 'CORINC (Dr\"ager & Gattow, 1971)'
_computing_molecular_graphics 'PLATON (Spek, 2003)'
_computing_publication_material 'SHELXL97 (Sheldrick, 1997)'
_computing_structure_refinement 'SHELXL97 (Sheldrick, 1997)'
_computing_structure_solution 'SIR-92 (Altomare <i>et al.</i>,  1994)'
_diffrn_ambient_temperature 193(2)
_diffrn_measured_fraction_theta_full 0.999
_diffrn_measured_fraction_theta_max 0.999
_diffrn_measurement_device '\k-geometry diffractometer'
_diffrn_measurement_device_type 'Enraf--Nonius CAD-4'
_diffrn_measurement_method \w/2\q
_diffrn_radiation_monochromator graphite
_diffrn_radiation_type CuK\a
_diffrn_radiation_wavelength 1.54178
_diffrn_reflns_av_R_equivalents 0.0399
_diffrn_reflns_av_sigmaI/netI 0.0411
_diffrn_reflns_limit_h_max 0
_diffrn_reflns_limit_h_min -6
_diffrn_reflns_limit_k_max 21
_diffrn_reflns_limit_k_min 0
_diffrn_reflns_limit_l_max 15
_diffrn_reflns_limit_l_min -15
_diffrn_reflns_number 2521
_diffrn_reflns_theta_full 70.06
_diffrn_reflns_theta_max 70.06
_diffrn_reflns_theta_min 4.23
_diffrn_standards_decay_% 5
_diffrn_standards_interval_time 60
_diffrn_standards_number 3
_exptl_absorpt_coefficient_mu 0.786
_exptl_absorpt_correction_T_max 0.9256
_exptl_absorpt_correction_T_min 0.6947
_exptl_absorpt_correction_type none
_exptl_crystal_colour colourless
_exptl_crystal_density_diffrn 1.409
_exptl_crystal_density_method 'not measured'
_exptl_crystal_description needle
_exptl_crystal_F_000 528
_exptl_crystal_size_max 0.50
_exptl_crystal_size_mid 0.10
_exptl_crystal_size_min 0.10
_refine_diff_density_max 0.198
_refine_diff_density_min -0.228
_refine_ls_extinction_method none
_refine_ls_goodness_of_fit_ref 1.025
_refine_ls_hydrogen_treatment constr
_refine_ls_matrix_type full
_refine_ls_number_parameters 172
_refine_ls_number_reflns 2266
_refine_ls_number_restraints 0
_refine_ls_restrained_S_all 1.025
_refine_ls_R_factor_all 0.0676
_refine_ls_R_factor_gt 0.0470
_refine_ls_shift/su_max 0.000
_refine_ls_shift/su_mean 0.000
_refine_ls_structure_factor_coef Fsqd
_refine_ls_weighting_details 'calc w=1/[\s^2^(Fo^2^)+(0.0801P)^2^+0.0800P] where P=(Fo^2^+2Fc^2^)/3'
_refine_ls_weighting_scheme calc
_refine_ls_wR_factor_obs 0.1210
_refine_ls_wR_factor_ref 0.1357
_reflns_number_gt 1715
_reflns_number_total 2266
_reflns_threshold_expression >2sigma(I)
_cod_data_source_file bt2589.cif
_cod_data_source_block I
_cod_original_sg_symbol_H-M 'P 21/n'
_cod_database_code 2216299
_cod_database_fobs_code 2216299

loop_
_symmetry_equiv_pos_as_xyz
'x, y, z'
'-x+1/2, y+1/2, -z+1/2'
'-x, -y, -z'
'x-1/2, -y-1/2, z-1/2'

loop_
_atom_site_type_symbol
_atom_site_label
_atom_site_fract_x
_atom_site_fract_y
_atom_site_fract_z
_atom_site_U_iso_or_equiv
_atom_site_adp_type
_atom_site_calc_flag
_atom_site_refinement_flags
_atom_site_occupancy
N N1 0.2317(3) 0.32674(9) 0.53914(12) 0.0271(4) Uani d . 1
C C2 0.4370(3) 0.27657(10) 0.55492(13) 0.0242(4) Uani d . 1
C C3 0.5890(3) 0.23729(10) 0.49112(14) 0.0251(4) Uani d . 1
N N4 0.7799(3) 0.19328(10) 0.53861(12) 0.0327(4) Uani d . 1
C C5 0.8118(4) 0.18891(12) 0.64190(16) 0.0369(5) Uani d . 1
H H5 0.9491 0.1572 0.6717 0.044 Uiso calc R 1
N N6 0.6790(4) 0.22254(10) 0.70889(12) 0.0346(4) Uani d . 1
C C7 0.4892(4) 0.26716(10) 0.66170(14) 0.0278(4) Uani d . 1
N N8 0.3232(3) 0.30991(10) 0.71111(13) 0.0347(4) Uani d . 1
C C9 0.1762(4) 0.34381(12) 0.63502(16) 0.0345(5) Uani d . 1
H H9 0.0415 0.3777 0.6462 0.041 Uiso calc R 1
C C10 0.1080(4) 0.36032(11) 0.44408(15) 0.0295(4) Uani d . 1
H H10A -0.0544 0.3853 0.4570 0.035 Uiso calc R 1
H H10B 0.0618 0.3201 0.3921 0.035 Uiso calc R 1
C C11 0.2806(3) 0.41779(11) 0.40063(15) 0.0278(4) Uani d . 1
O O12 0.5035(3) 0.42658(9) 0.44132(11) 0.0388(4) Uani d . 1
C C13 0.1692(4) 0.46102(11) 0.30769(15) 0.0300(4) Uani d . 1
C C14 0.3089(4) 0.52134(11) 0.27538(17) 0.0365(5) Uani d . 1
H H14 0.4693 0.5352 0.3146 0.044 Uiso calc R 1
C C15 0.2178(5) 0.56100(13) 0.18757(18) 0.0446(6) Uani d . 1
H H15 0.3139 0.6024 0.1668 0.054 Uiso calc R 1
C C16 -0.0146(5) 0.54055(13) 0.12922(17) 0.0449(6) Uani d . 1
H H16 -0.0768 0.5674 0.0677 0.054 Uiso calc R 1
C C17 -0.1551(5) 0.48118(14) 0.16068(18) 0.0460(6) Uani d . 1
H H17 -0.3144 0.4672 0.1206 0.055 Uiso calc R 1
C C18 -0.0666(4) 0.44154(12) 0.25024(17) 0.0378(5) Uani d . 1
H H18 -0.1664 0.4013 0.2722 0.045 Uiso calc R 1
N N19 0.5613(3) 0.24173(10) 0.38802(11) 0.0302(4) Uani d . 1
H H19A 0.4165 0.2622 0.3426 0.045 Uiso d R 1
H H19B 0.6721 0.2107 0.3557 0.045 Uiso d R 1

loop_
_atom_site_aniso_label
_atom_site_aniso_U_11
_atom_site_aniso_U_22
_atom_site_aniso_U_33
_atom_site_aniso_U_12
_atom_site_aniso_U_13
_atom_site_aniso_U_23
N1 0.0213(8) 0.0339(8) 0.0278(8) 0.0003(6) 0.0092(6) -0.0004(6)
C2 0.0205(8) 0.0287(9) 0.0238(9) -0.0023(7) 0.0043(7) 0.0006(7)
C3 0.0220(9) 0.0298(9) 0.0235(9) -0.0036(7) 0.0034(7) -0.0015(7)
N4 0.0298(9) 0.0376(9) 0.0299(9) 0.0054(7) 0.0010(7) -0.0022(7)
C5 0.0349(11) 0.0398(11) 0.0334(11) 0.0052(9) -0.0046(9) 0.0020(9)
N6 0.0378(10) 0.0411(9) 0.0233(8) -0.0046(8) -0.0016(7) 0.0031(7)
C7 0.0292(10) 0.0315(9) 0.0232(9) -0.0096(8) 0.0059(7) -0.0002(7)
N8 0.0392(10) 0.0404(9) 0.0276(8) -0.0044(8) 0.0154(7) -0.0014(7)
C9 0.0329(11) 0.0390(11) 0.0360(11) -0.0021(9) 0.0196(9) -0.0024(9)
C10 0.0192(9) 0.0358(10) 0.0343(10) 0.0013(8) 0.0064(8) 0.0035(8)
C11 0.0206(9) 0.0299(9) 0.0339(10) 0.0035(7) 0.0067(8) -0.0015(8)
O12 0.0214(7) 0.0450(8) 0.0494(9) -0.0019(6) 0.0033(6) 0.0074(7)
C13 0.0276(10) 0.0320(10) 0.0324(10) 0.0053(8) 0.0109(8) 0.0001(8)
C14 0.0342(11) 0.0324(10) 0.0444(12) 0.0018(9) 0.0110(9) 0.0028(9)
C15 0.0523(14) 0.0366(11) 0.0480(13) 0.0032(10) 0.0181(11) 0.0085(10)
C16 0.0589(16) 0.0415(12) 0.0355(11) 0.0150(11) 0.0104(11) 0.0092(9)
C17 0.0403(13) 0.0553(14) 0.0410(13) 0.0072(11) 0.0012(10) 0.0062(10)
C18 0.0285(10) 0.0422(11) 0.0422(12) 0.0019(9) 0.0037(9) 0.0089(9)
N19 0.0287(9) 0.0408(9) 0.0218(8) 0.0040(7) 0.0060(7) -0.0041(6)

loop_
_atom_type_symbol
_atom_type_description
_atom_type_scat_dispersion_real
_atom_type_scat_dispersion_imag
_atom_type_scat_source
C C 0.0181 0.0091 'International Tables Vol C Tables 4.2.6.8 and 6.1.1.4'
H H 0.0000 0.0000 'International Tables Vol C Tables 4.2.6.8 and 6.1.1.4'
N N 0.0311 0.0180 'International Tables Vol C Tables 4.2.6.8 and 6.1.1.4'
O O 0.0492 0.0322 'International Tables Vol C Tables 4.2.6.8 and 6.1.1.4'

loop_
_geom_angle_atom_site_label_1
_geom_angle_atom_site_label_2
_geom_angle_atom_site_label_3
_geom_angle
_geom_angle_publ_flag
C9 N1 C2 105.41(16) ?
C9 N1 C10 124.94(17) ?
C2 N1 C10 129.50(15) ?
N1 C2 C7 105.39(16) ?
N1 C2 C3 135.67(17) ?
C7 C2 C3 118.93(17) ?
N19 C3 N4 117.87(17) ?
N19 C3 C2 125.07(17) ?
N4 C3 C2 117.04(17) ?
C5 N4 C3 118.54(17) ?
N6 C5 N4 129.34(19) ?
C5 N6 C7 112.29(16) ?
N6 C7 N8 125.38(17) ?
N6 C7 C2 123.84(18) ?
N8 C7 C2 110.78(17) ?
C9 N8 C7 103.70(15) ?
N8 C9 N1 114.73(18) ?
N1 C10 C11 112.35(16) ?
O12 C11 C13 122.09(18) ?
O12 C11 C10 120.06(18) ?
C13 C11 C10 117.84(16) ?
C18 C13 C14 119.2(2) ?
C18 C13 C11 121.87(18) ?
C14 C13 C11 118.91(19) ?
C15 C14 C13 120.8(2) ?
C14 C15 C16 119.9(2) ?
C17 C16 C15 119.8(2) ?
C16 C17 C18 120.7(2) ?
C17 C18 C13 119.6(2) ?
H19A N19 H19B 115.00 no
C3 N19 H19A 127.00 no
C3 N19 H19B 116.00 no
N4 C5 H5 115.00 no
N6 C5 H5 115.00 no
N1 C9 H9 123.00 no
N8 C9 H9 123.00 no
N1 C10 H10A 109.00 no
N1 C10 H10B 109.00 no
C11 C10 H10A 109.00 no
C11 C10 H10B 109.00 no
H10A C10 H10B 108.00 no
C13 C14 H14 120.00 no
C15 C14 H14 120.00 no
C14 C15 H15 120.00 no
C16 C15 H15 120.00 no
C15 C16 H16 120.00 no
C17 C16 H16 120.00 no
C16 C17 H17 120.00 no
C18 C17 H17 120.00 no
C13 C18 H18 120.00 no
C17 C18 H18 120.00 no

loop_
_geom_bond_atom_site_label_1
_geom_bond_atom_site_label_2
_geom_bond_distance
_geom_bond_publ_flag
N1 C9 1.357(2) ?
N1 C2 1.384(2) ?
N1 C10 1.444(2) ?
C2 C7 1.392(2) ?
C2 C3 1.411(2) ?
C3 N19 1.335(2) ?
C3 N4 1.346(2) ?
N4 C5 1.337(3) ?
C5 N6 1.329(3) ?
N6 C7 1.347(3) ?
C7 N8 1.376(3) ?
N8 C9 1.312(3) ?
C10 C11 1.520(3) ?
C11 O12 1.218(2) ?
C11 C13 1.483(3) ?
C13 C18 1.391(3) ?
C13 C14 1.392(3) ?
C14 C15 1.372(3) ?
C15 C16 1.386(4) ?
C16 C17 1.377(3) ?
C17 C18 1.386(3) ?
N19 H19A 0.9600 no
N19 H19B 0.9400 no
C5 H5 0.9500 no
C9 H9 0.9500 no
C10 H10A 0.9900 no
C10 H10B 0.9900 no
C14 H14 0.9500 no
C15 H15 0.9500 no
C16 H16 0.9500 no
C17 H17 0.9500 no
C18 H18 0.9500 no

loop_
_geom_hbond_atom_site_label_D
_geom_hbond_atom_site_label_H
_geom_hbond_atom_site_label_A
_geom_hbond_site_symmetry_A
_geom_hbond_distance_DH
_geom_hbond_distance_HA
_geom_hbond_distance_DA
_geom_hbond_angle_DHA
N19 H19A N6 4_565 0.96 2.01 2.922(2) 156.8
N19 H19B N8 4_665 0.94 2.17 2.984(2) 143.9

loop_
_geom_torsion_atom_site_label_1
_geom_torsion_atom_site_label_2
_geom_torsion_atom_site_label_3
_geom_torsion_atom_site_label_4
_geom_torsion
C9 N1 C2 C7 0.1(2)
C10 N1 C2 C7 175.72(18)
C9 N1 C2 C3 -179.6(2)
C10 N1 C2 C3 -4.0(3)
N1 C2 C3 N19 0.3(3)
C7 C2 C3 N19 -179.34(17)
N1 C2 C3 N4 178.9(2)
C7 C2 C3 N4 -0.8(3)
N19 C3 N4 C5 179.31(18)
C2 C3 N4 C5 0.7(3)
C3 N4 C5 N6 0.1(3)
N4 C5 N6 C7 -0.6(3)
C5 N6 C7 N8 -178.92(18)
C5 N6 C7 C2 0.4(3)
N1 C2 C7 N6 -179.52(17)
C3 C2 C7 N6 0.2(3)
N1 C2 C7 N8 -0.1(2)
C3 C2 C7 N8 179.68(16)
N6 C7 N8 C9 179.42(19)
C2 C7 N8 C9 0.0(2)
C7 N8 C9 N1 0.1(2)
C2 N1 C9 N8 -0.2(2)
C10 N1 C9 N8 -176.00(17)
C9 N1 C10 C11 104.5(2)
C2 N1 C10 C11 -70.3(2)
N1 C10 C11 O12 5.6(3)
N1 C10 C11 C13 -175.16(16)
O12 C11 C13 C18 167.90(19)
C10 C11 C13 C18 -11.3(3)
O12 C11 C13 C14 -10.1(3)
C10 C11 C13 C14 170.72(17)
C18 C13 C14 C15 -0.6(3)
C11 C13 C14 C15 177.45(18)
C13 C14 C15 C16 -0.8(3)
C14 C15 C16 C17 1.0(3)
C15 C16 C17 C18 0.0(4)
C16 C17 C18 C13 -1.3(3)
C14 C13 C18 C17 1.6(3)
C11 C13 C18 C17 -176.35(19)

loop_
_cod_related_entry_id
_cod_related_entry_database
_cod_related_entry_code
1 ChemSpider 21120501
